data_4506857
loop_
_publ_author_name
'Singh, Ruchi'
'Ahmad, Musheer'
'Bharadwaj, Parimal K.'

_publ_section_title
;
 Coordination Polymers of Copper and Zinc Ions with a Linear Linker Having
 Imidazole at Each End and an Azo Moiety in the Middle: Pedal Motion, Gas
 Adsorption, and Emission Studies
;
_journal_issue 10
_journal_name_full 'Crystal Growth &amp; Design'
_journal_page_first 5025
_journal_paper_doi 10.1021/cg300988a
_journal_volume 12
_journal_year 2012
_chemical_formula_moiety 'C18 H16 Cl Cu N6 O'
_chemical_formula_sum 'C18 H16 Cl Cu N6 O'
_chemical_formula_weight 431.36
_chemical_name_systematic
;
 ?
;
_space_group_IT_number 2
_symmetry_cell_setting triclinic
_symmetry_space_group_name_Hall '-P 1'
_symmetry_space_group_name_H-M 'P -1'
_atom_sites_solution_hydrogens geom
_atom_sites_solution_primary direct
_atom_sites_solution_secondary difmap
_audit_creation_method SHELXL-97
_cell_angle_alpha 85.951(5)
_cell_angle_beta 79.422(7)
_cell_angle_gamma 77.990(5)
_cell_formula_units_Z 2
_cell_length_a 8.253(3)
_cell_length_b 8.374(5)
_cell_length_c 12.733(4)
_cell_measurement_reflns_used 999
_cell_measurement_temperature 100(2)
_cell_measurement_theta_max 25.00
_cell_measurement_theta_min 2.49
_cell_volume 845.6(6)
_computing_cell_refinement 'SAINT 6.45 ( Bruker, 2003)'
_computing_data_collection 'SMART 5.628 (Bruker, 2003)'
_computing_data_reduction 'SAINT 6.45 ( Bruker, 2003)'
_computing_molecular_graphics 'DIAMOND 3.1e'
_computing_structure_refinement 'SHELXL-97 (Sheldrick, 1997)'
_computing_structure_solution SIR-97
_diffrn_ambient_temperature 100(2)
_diffrn_measured_fraction_theta_full 0.983
_diffrn_measured_fraction_theta_max 0.983
_diffrn_measurement_device_type 'BRUKER SMART APEX'
_diffrn_measurement_method /w-scans
_diffrn_radiation_monochromator graphite
_diffrn_radiation_source 'fine-focus sealed tube'
_diffrn_radiation_type MoK\a
_diffrn_radiation_wavelength 0.71073
_diffrn_reflns_av_R_equivalents 0.0240
_diffrn_reflns_av_sigmaI/netI 0.0495
_diffrn_reflns_limit_h_max 9
_diffrn_reflns_limit_h_min -9
_diffrn_reflns_limit_k_max 9
_diffrn_reflns_limit_k_min -9
_diffrn_reflns_limit_l_max 15
_diffrn_reflns_limit_l_min -12
_diffrn_reflns_number 4323
_diffrn_reflns_theta_full 25.00
_diffrn_reflns_theta_max 25.00
_diffrn_reflns_theta_min 2.49
_exptl_absorpt_coefficient_mu 1.472
_exptl_absorpt_correction_T_max 0.8204
_exptl_absorpt_correction_T_min 0.7775
_exptl_absorpt_correction_type empirical
_exptl_absorpt_process_details sadabs
_exptl_crystal_colour orange
_exptl_crystal_density_diffrn 1.694
_exptl_crystal_density_method 'not measured'
_exptl_crystal_description block
_exptl_crystal_F_000 440
_exptl_crystal_size_max 0.18
_exptl_crystal_size_mid 0.16
_exptl_crystal_size_min 0.14
_refine_diff_density_max 1.299
_refine_diff_density_min -0.567
_refine_diff_density_rms 0.155
_refine_ls_extinction_method none
_refine_ls_goodness_of_fit_ref 1.048
_refine_ls_hydrogen_treatment mixed
_refine_ls_matrix_type full
_refine_ls_number_parameters 252
_refine_ls_number_reflns 2921
_refine_ls_number_restraints 1
_refine_ls_restrained_S_all 1.048
_refine_ls_R_factor_all 0.0790
_refine_ls_R_factor_gt 0.0643
_refine_ls_shift/su_max 0.000
_refine_ls_shift/su_mean 0.000
_refine_ls_structure_factor_coef Fsqd
_refine_ls_weighting_details 'calc w=1/[\s^2^(Fo^2^)+(0.1198P)^2^+1.4710P] where P=(Fo^2^+2Fc^2^)/3'
_refine_ls_weighting_scheme calc
_refine_ls_wR_factor_gt 0.1659
_refine_ls_wR_factor_ref 0.1905
_reflns_number_gt 2355
_reflns_number_total 2921
_reflns_threshold_expression >2sigma(I)
_cod_data_source_file cg300988a_si_002.cif
_cod_data_source_block compound4'
_cod_depositor_comments
;
The following automatic conversions were performed:

'_symmetry_cell_setting' value 'Triclinic' changed to 'triclinic'
according to /home/saulius/struct/CIF-dictionaries/cif_core.dic
dictionary named 'cif_core.dic' version 2.4.2 from 2011-04-26.

Automatic conversion script
Id: cif_fix_values 1891 2012-01-12 08:04:46Z andrius 
;
_cod_original_cell_volume 845.6(8)
_cod_original_sg_symbol_H-M P-1
_cod_database_code 4506857

loop_
_symmetry_equiv_pos_as_xyz
'x, y, z'
'-x, -y, -z'

loop_
_atom_site_label
_atom_site_type_symbol
_atom_site_fract_x
_atom_site_fract_y
_atom_site_fract_z
_atom_site_U_iso_or_equiv
_atom_site_adp_type
_atom_site_occupancy
_atom_site_symmetry_multiplicity
_atom_site_calc_flag
_atom_site_refinement_flags
Cu1 Cu -0.93553(9) -0.64589(7) -0.42920(5) 0.0353(3) Uani 1 1 d .
Cl1 Cl -1.28662(18) -0.59856(19) -0.37702(13) 0.0460(4) Uani 1 1 d .
OW1 O -0.4961(5) -0.2806(5) 0.5181(4) 0.0442(11) Uani 1 1 d D
N1 N -0.9072(5) -0.5352(5) -0.3104(3) 0.0234(9) Uani 1 1 d .
N2 N -0.8133(5) -0.4207(5) -0.1884(3) 0.0188(8) Uani 1 1 d .
N3 N -0.3632(6) -0.1993(5) 0.0267(4) 0.0369(11) Uani 1 1 d .
N4 N -0.4170(6) -0.1735(6) 0.1194(4) 0.0369(11) Uani 1 1 d .
N5 N 0.0129(5) 0.0656(5) 0.3414(3) 0.0189(8) Uani 1 1 d .
N6 N 0.0822(5) 0.2121(5) 0.4570(3) 0.0226(9) Uani 1 1 d .
C1 C -0.7707(6) -0.5045(5) -0.2799(4) 0.0206(10) Uani 1 1 d .
H1 H -0.6613 -0.5363 -0.3164 0.025 Uiso 1 1 calc R
C2 C -1.0421(6) -0.4684(6) -0.2340(4) 0.0252(11) Uani 1 1 d .
H2 H -1.1540 -0.4716 -0.2344 0.030 Uiso 1 1 calc R
C3 C -0.9866(6) -0.3979(6) -0.1589(4) 0.0241(11) Uani 1 1 d .
H3 H -1.0517 -0.3446 -0.0992 0.029 Uiso 1 1 calc R
C4 C -0.7024(6) -0.3653(5) -0.1311(4) 0.0196(10) Uani 1 1 d .
C5 C -0.7419(6) -0.3622(6) -0.0201(4) 0.0248(11) Uani 1 1 d .
H5 H -0.8378 -0.3968 0.0162 0.030 Uiso 1 1 calc R
C6 C -0.6359(8) -0.3066(6) 0.0360(4) 0.0340(13) Uani 1 1 d .
H6 H -0.6605 -0.3032 0.1102 0.041 Uiso 1 1 calc R
C7 C -0.4916(6) -0.2557(6) -0.0203(5) 0.0322(13) Uani 1 1 d .
C8 C -0.4544(6) -0.2624(6) -0.1303(4) 0.0286(12) Uani 1 1 d .
H8 H -0.3570 -0.2307 -0.1667 0.034 Uiso 1 1 calc R
C9 C -0.5588(6) -0.3150(6) -0.1870(4) 0.0255(11) Uani 1 1 d .
H9 H -0.5342 -0.3171 -0.2612 0.031 Uiso 1 1 calc R
C10 C -0.2911(7) -0.1185(6) 0.1693(5) 0.0332(13) Uani 1 1 d .
C11 C -0.3471(7) -0.0818(6) 0.2744(4) 0.0298(12) Uani 1 1 d .
H11 H -0.4530 -0.0976 0.3077 0.036 Uiso 1 1 calc R
C12 C -0.2465(6) -0.0211(6) 0.3318(5) 0.0281(11) Uani 1 1 d .
H12 H -0.2850 0.0045 0.4031 0.034 Uiso 1 1 calc R
C13 C -0.0879(6) 0.0010(5) 0.2817(4) 0.0217(10) Uani 1 1 d .
C14 C -0.0282(7) -0.0367(6) 0.1765(4) 0.0293(12) Uani 1 1 d .
H14 H 0.0785 -0.0223 0.1440 0.035 Uiso 1 1 calc R
C15 C -0.1299(8) -0.0969(6) 0.1194(4) 0.0371(14) Uani 1 1 d .
H15 H -0.0911 -0.1229 0.0482 0.044 Uiso 1 1 calc R
C16 C -0.0439(6) 0.1721(6) 0.4212(4) 0.0206(10) Uani 1 1 d .
H16 H -0.1570 0.2120 0.4475 0.025 Uiso 1 1 calc R
C17 C 0.2280(6) 0.1264(6) 0.3977(4) 0.0269(11) Uani 1 1 d .
H17 H 0.3367 0.1315 0.4053 0.032 Uiso 1 1 calc R
C18 C 0.1880(6) 0.0338(6) 0.3268(4) 0.0241(11) Uani 1 1 d .
H18 H 0.2623 -0.0366 0.2784 0.029 Uiso 1 1 calc R
H1O H -0.547(6) -0.331(6) 0.479(4) 0.014(12) Uiso 1 1 d .
H2O H -0.400(5) -0.356(7) 0.511(6) 0.06(2) Uiso 1 1 d D

loop_
_atom_site_aniso_label
_atom_site_aniso_U_11
_atom_site_aniso_U_22
_atom_site_aniso_U_33
_atom_site_aniso_U_23
_atom_site_aniso_U_13
_atom_site_aniso_U_12
Cu1 0.0586(5) 0.0240(4) 0.0304(4) -0.0064(3) -0.0232(3) -0.0084(3)
Cl1 0.0331(8) 0.0510(9) 0.0573(10) -0.0271(7) -0.0143(7) -0.0021(6)
OW1 0.040(2) 0.045(3) 0.055(3) -0.014(2) -0.015(2) -0.014(2)
N1 0.031(2) 0.017(2) 0.026(2) -0.0010(16) -0.0136(18) -0.0051(17)
N2 0.022(2) 0.024(2) 0.0134(19) -0.0036(15) -0.0051(15) -0.0083(16)
N3 0.048(3) 0.022(2) 0.035(3) 0.001(2) 0.000(2) -0.003(2)
N4 0.044(3) 0.027(2) 0.035(3) 0.001(2) 0.000(2) -0.002(2)
N5 0.024(2) 0.019(2) 0.0164(19) -0.0016(15) -0.0062(16) -0.0068(16)
N6 0.033(2) 0.018(2) 0.020(2) -0.0004(16) -0.0128(18) -0.0071(17)
C1 0.029(3) 0.015(2) 0.019(2) 0.0011(18) -0.007(2) -0.0063(19)
C2 0.023(2) 0.023(3) 0.033(3) -0.001(2) -0.009(2) -0.008(2)
C3 0.019(2) 0.030(3) 0.024(3) -0.004(2) -0.0026(19) -0.008(2)
C4 0.022(2) 0.013(2) 0.027(3) -0.0026(18) -0.010(2) -0.0038(18)
C5 0.032(3) 0.020(2) 0.023(3) -0.0036(19) -0.008(2) -0.004(2)
C6 0.057(4) 0.020(3) 0.028(3) -0.006(2) -0.024(3) 0.000(2)
C7 0.030(3) 0.020(3) 0.054(4) -0.005(2) -0.026(3) -0.005(2)
C8 0.024(3) 0.024(3) 0.042(3) -0.002(2) -0.013(2) -0.008(2)
C9 0.024(3) 0.022(3) 0.031(3) -0.002(2) -0.007(2) -0.003(2)
C10 0.039(3) 0.015(2) 0.055(4) 0.003(2) -0.031(3) -0.008(2)
C11 0.033(3) 0.022(3) 0.040(3) -0.002(2) -0.022(2) -0.005(2)
C12 0.027(3) 0.024(3) 0.038(3) -0.001(2) -0.016(2) -0.005(2)
C13 0.026(2) 0.017(2) 0.026(3) 0.0006(19) -0.015(2) -0.0024(19)
C14 0.036(3) 0.022(3) 0.032(3) -0.003(2) -0.012(2) -0.005(2)
C15 0.067(4) 0.025(3) 0.025(3) -0.005(2) -0.024(3) -0.006(3)
C16 0.024(2) 0.022(2) 0.018(2) 0.0031(19) -0.0072(19) -0.0060(19)
C17 0.024(3) 0.028(3) 0.034(3) -0.001(2) -0.010(2) -0.011(2)
C18 0.018(2) 0.033(3) 0.022(2) -0.006(2) -0.0019(19) -0.008(2)

loop_
_atom_type_symbol
_atom_type_description
_atom_type_scat_dispersion_real
_atom_type_scat_dispersion_imag
_atom_type_scat_source
C C 0.0033 0.0016 'International Tables Vol C Tables 4.2.6.8 and 6.1.1.4'
H H 0.0000 0.0000 'International Tables Vol C Tables 4.2.6.8 and 6.1.1.4'
N N 0.0061 0.0033 'International Tables Vol C Tables 4.2.6.8 and 6.1.1.4'
O O 0.0106 0.0060 'International Tables Vol C Tables 4.2.6.8 and 6.1.1.4'
Cl Cl 0.1484 0.1585 'International Tables Vol C Tables 4.2.6.8 and 6.1.1.4'
Cu Cu 0.3201 1.2651 'International Tables Vol C Tables 4.2.6.8 and 6.1.1.4'

loop_
_geom_angle_atom_site_label_1
_geom_angle_atom_site_label_2
_geom_angle_atom_site_label_3
_geom_angle
_geom_angle_site_symmetry_1
_geom_angle_site_symmetry_3
N1 Cu1 N6 167.10(17) . 1_444
N1 Cu1 Cu1 100.17(12) . 2_344
N6 Cu1 Cu1 89.77(12) 1_444 2_344
C1 N1 C2 105.9(4) . .
C1 N1 Cu1 132.1(4) . .
C2 N1 Cu1 122.0(3) . .
C1 N2 C3 107.3(4) . .
C1 N2 C4 127.3(4) . .
C3 N2 C4 125.5(4) . .
N4 N3 C7 108.8(5) . .
N3 N4 C10 110.3(5) . .
C16 N5 C18 107.1(4) . .
C16 N5 C13 126.3(4) . .
C18 N5 C13 126.6(4) . .
C16 N6 C17 106.2(4) . .
C16 N6 Cu1 126.3(4) . 1_666
C17 N6 Cu1 127.4(3) . 1_666
N1 C1 N2 110.7(4) . .
C3 C2 N1 109.7(4) . .
C2 C3 N2 106.5(4) . .
C5 C4 C9 121.5(4) . .
C5 C4 N2 118.8(4) . .
C9 C4 N2 119.8(4) . .
C4 C5 C6 119.1(5) . .
C5 C6 C7 119.5(5) . .
C8 C7 C6 120.2(4) . .
C8 C7 N3 113.4(5) . .
C6 C7 N3 126.4(5) . .
C9 C8 C7 121.1(5) . .
C8 C9 C4 118.7(5) . .
C11 C10 C15 119.8(5) . .
C11 C10 N4 113.1(5) . .
C15 C10 N4 127.0(5) . .
C10 C11 C12 120.3(5) . .
C13 C12 C11 119.5(5) . .
C14 C13 C12 121.2(4) . .
C14 C13 N5 120.0(4) . .
C12 C13 N5 118.8(4) . .
C13 C14 C15 119.0(5) . .
C14 C15 C10 120.1(5) . .
N6 C16 N5 111.1(4) . .
C18 C17 N6 109.6(4) . .
C17 C18 N5 105.9(4) . .

loop_
_geom_bond_atom_site_label_1
_geom_bond_atom_site_label_2
_geom_bond_distance
_geom_bond_site_symmetry_2
Cu1 N1 1.903(4) .
Cu1 N6 1.904(4) 1_444
Cu1 Cu1 3.0584(17) 2_344
N1 C1 1.335(6) .
N1 C2 1.385(7) .
N2 C1 1.354(6) .
N2 C3 1.386(6) .
N2 C4 1.434(6) .
N3 N4 1.200(7) .
N3 C7 1.478(7) .
N4 C10 1.476(7) .
N5 C16 1.353(6) .
N5 C18 1.394(6) .
N5 C13 1.428(6) .
N6 C16 1.321(6) .
N6 C17 1.385(7) .
N6 Cu1 1.904(4) 1_666
C2 C3 1.352(7) .
C4 C5 1.392(7) .
C4 C9 1.394(7) .
C5 C6 1.392(7) .
C6 C7 1.403(8) .
C7 C8 1.380(8) .
C8 C9 1.375(7) .
C10 C11 1.368(8) .
C10 C15 1.408(8) .
C11 C12 1.390(7) .
C12 C13 1.390(7) .
C13 C14 1.375(7) .
C14 C15 1.392(7) .
C17 C18 1.357(7) .

loop_
_geom_torsion_atom_site_label_1
_geom_torsion_atom_site_label_2
_geom_torsion_atom_site_label_3
_geom_torsion_atom_site_label_4
_geom_torsion
_geom_torsion_site_symmetry_1
N6 Cu1 N1 C1 36.6(10) 1_444
Cu1 Cu1 N1 C1 -103.3(4) 2_344
N6 Cu1 N1 C2 -142.8(7) 1_444
Cu1 Cu1 N1 C2 77.3(4) 2_344
C7 N3 N4 C10 179.4(4) .
C2 N1 C1 N2 -0.4(5) .
Cu1 N1 C1 N2 -179.9(3) .
C3 N2 C1 N1 0.4(5) .
C4 N2 C1 N1 -179.9(4) .
C1 N1 C2 C3 0.3(6) .
Cu1 N1 C2 C3 179.8(3) .
N1 C2 C3 N2 0.0(6) .
C1 N2 C3 C2 -0.2(5) .
C4 N2 C3 C2 -179.9(4) .
C1 N2 C4 C5 -146.1(5) .
C3 N2 C4 C5 33.6(7) .
C1 N2 C4 C9 34.4(7) .
C3 N2 C4 C9 -146.0(5) .
C9 C4 C5 C6 0.4(7) .
N2 C4 C5 C6 -179.2(4) .
C4 C5 C6 C7 -0.3(7) .
C5 C6 C7 C8 -0.7(7) .
C5 C6 C7 N3 -177.6(5) .
N4 N3 C7 C8 169.7(4) .
N4 N3 C7 C6 -13.2(7) .
C6 C7 C8 C9 1.5(8) .
N3 C7 C8 C9 178.8(4) .
C7 C8 C9 C4 -1.4(7) .
C5 C4 C9 C8 0.4(7) .
N2 C4 C9 C8 180.0(4) .
N3 N4 C10 C11 178.0(4) .
N3 N4 C10 C15 0.1(7) .
C15 C10 C11 C12 0.9(7) .
N4 C10 C11 C12 -177.1(4) .
C10 C11 C12 C13 -0.5(7) .
C11 C12 C13 C14 -0.3(7) .
C11 C12 C13 N5 179.1(4) .
C16 N5 C13 C14 148.2(5) .
C18 N5 C13 C14 -30.3(7) .
C16 N5 C13 C12 -31.3(7) .
C18 N5 C13 C12 150.3(5) .
C12 C13 C14 C15 0.5(7) .
N5 C13 C14 C15 -178.9(4) .
C13 C14 C15 C10 0.0(7) .
C11 C10 C15 C14 -0.7(8) .
N4 C10 C15 C14 177.0(5) .
C17 N6 C16 N5 -0.3(5) .
Cu1 N6 C16 N5 -178.5(3) 1_666
C18 N5 C16 N6 1.0(5) .
C13 N5 C16 N6 -177.7(4) .
C16 N6 C17 C18 -0.5(5) .
Cu1 N6 C17 C18 177.6(3) 1_666
N6 C17 C18 N5 1.1(5) .
C16 N5 C18 C17 -1.3(5) .
C13 N5 C18 C17 177.4(4) .
